data_4061824
_journal_name_full Organometallics
_journal_paper_doi 10.1021/om050418b
_journal_year 2005
_chemical_formula_sum 'C32.33 H52.33 Au2 Cl N4'
_chemical_formula_weight 926.50
_space_group_IT_number 148
_symmetry_cell_setting rhombohedral
_symmetry_space_group_name_Hall '-R 3'
_symmetry_space_group_name_H-M 'R -3 :H'
_cell_angle_alpha 90.00
_cell_angle_beta 90.00
_cell_angle_gamma 120.00
_cell_formula_units_Z 18
_cell_length_a 36.7765(16)
_cell_length_b 36.7765(16)
_cell_length_c 14.4639(11)
_cell_measurement_temperature 133(2)
_cell_volume 16941.7(17)
_diffrn_ambient_temperature 133(2)
_exptl_crystal_density_diffrn 1.635
_cod_original_sg_symbol_H-M 'R -3'
_cod_database_code 4061824

loop_
_symmetry_equiv_pos_as_xyz
'x, y, z'
'-y, x-y, z'
'-x+y, -x, z'
'x+2/3, y+1/3, z+1/3'
'-y+2/3, x-y+1/3, z+1/3'
'-x+y+2/3, -x+1/3, z+1/3'
'x+1/3, y+2/3, z+2/3'
'-y+1/3, x-y+2/3, z+2/3'
'-x+y+1/3, -x+2/3, z+2/3'
'-x, -y, -z'
'y, -x+y, -z'
'x-y, x, -z'
'-x+2/3, -y+1/3, -z+1/3'
'y+2/3, -x+y+1/3, -z+1/3'
'x-y+2/3, x+1/3, -z+1/3'
'-x+1/3, -y+2/3, -z+2/3'
'y+1/3, -x+y+2/3, -z+2/3'
'x-y+1/3, x+2/3, -z+2/3'

loop_
_atom_site_label
_atom_site_type_symbol
_atom_site_fract_x
_atom_site_fract_y
_atom_site_fract_z
_atom_site_U_iso_or_equiv
_atom_site_adp_type
_atom_site_occupancy
_atom_site_symmetry_multiplicity
_atom_site_calc_flag
_atom_site_refinement_flags
_atom_site_disorder_assembly
_atom_site_disorder_group
Au1 Au 0.219960(4) 0.313103(4) 0.060266(9) 0.02354(4) Uani 1 1 d . . .
Au2 Au 0.365473(4) 0.512009(4) 0.043701(9) 0.02405(4) Uani 1 1 d . . .
N1 N 0.25539(8) 0.26154(8) 0.1324(2) 0.0245(6) Uani 1 1 d U . .
N2 N 0.18415(8) 0.22509(9) 0.1301(2) 0.0251(6) Uani 1 1 d DU . .
H02 H 0.1840(12) 0.2036(11) 0.159(3) 0.027(10) Uiso 1 1 d D . .
N3 N 0.45034(8) 0.57799(9) 0.1007(2) 0.0265(6) Uani 1 1 d U . .
N4 N 0.43962(9) 0.51242(9) 0.1298(2) 0.0286(6) Uani 1 1 d DU . .
H04 H 0.4646(10) 0.5283(12) 0.154(3) 0.040(12) Uiso 1 1 d D . .
C1 C 0.21705(10) 0.36158(10) 0.0083(2) 0.0252(7) Uani 1 1 d U . .
C2 C 0.21118(9) 0.38837(9) -0.0258(2) 0.0211(6) Uani 1 1 d U . .
C3 C 0.30818(10) 0.48939(10) -0.0071(2) 0.0256(7) Uani 1 1 d U . .
C4 C 0.27226(10) 0.47575(9) -0.0330(2) 0.0225(6) Uani 1 1 d U . .
C5 C 0.20034(9) 0.41798(9) -0.0641(2) 0.0196(6) Uani 1 1 d U . .
C6 C 0.23006(9) 0.46134(9) -0.0641(2) 0.0203(6) Uani 1 1 d U . .
C7 C 0.21833(11) 0.49016(10) -0.0947(2) 0.0268(7) Uani 1 1 d U . .
C8 C 0.17768(11) 0.47587(11) -0.1280(3) 0.0297(7) Uani 1 1 d U . .
C9 C 0.14854(10) 0.43244(11) -0.1309(2) 0.0273(7) Uani 1 1 d U . .
C10 C 0.15987(10) 0.40360(10) -0.0997(2) 0.0228(6) Uani 1 1 d U . .
C11 C 0.25063(14) 0.53683(12) -0.0920(3) 0.0466(11) Uani 1 1 d U . .
H11A H 0.2579 0.5476 -0.1553 0.056 Uiso 1 1 calc R . .
H11B H 0.2759 0.5410 -0.0600 0.056 Uiso 1 1 calc R . .
H11C H 0.2389 0.5519 -0.0590 0.056 Uiso 1 1 calc R . .
C12 C 0.16548(15) 0.50708(14) -0.1647(3) 0.0463(11) Uani 1 1 d U . .
H12A H 0.1903 0.5353 -0.1656 0.070 Uiso 1 1 calc R . .
H12B H 0.1439 0.5070 -0.1247 0.070 Uiso 1 1 calc R . .
H12C H 0.1544 0.4991 -0.2276 0.070 Uiso 1 1 calc R . .
C13 C 0.10494(12) 0.41695(14) -0.1690(3) 0.0424(10) Uani 1 1 d U . .
H13A H 0.0998 0.3976 -0.2205 0.064 Uiso 1 1 calc R . .
H13B H 0.1026 0.4409 -0.1910 0.064 Uiso 1 1 calc R . .
H13C H 0.0842 0.4023 -0.1202 0.064 Uiso 1 1 calc R . .
C14 C 0.12887(11) 0.35696(11) -0.1051(3) 0.0339(8) Uani 1 1 d U . .
H14A H 0.1038 0.3504 -0.0687 0.041 Uiso 1 1 calc R . .
H14B H 0.1419 0.3414 -0.0803 0.041 Uiso 1 1 calc R . .
H14C H 0.1209 0.3489 -0.1697 0.041 Uiso 1 1 calc R . .
C15 C 0.21974(10) 0.26126(10) 0.1123(2) 0.0229(6) Uani 1 1 d U . .
C16 C 0.25669(11) 0.22441(10) 0.1676(3) 0.0265(7) Uani 1 1 d U . .
H16A H 0.2351 0.2107 0.2163 0.032 Uiso 1 1 calc R . .
H16B H 0.2845 0.2337 0.1959 0.032 Uiso 1 1 calc R . .
C17 C 0.24904(12) 0.19293(11) 0.0925(3) 0.0334(8) Uani 1 1 d U . .
H17A H 0.2200 0.1805 0.0706 0.040 Uiso 1 1 calc R . .
H17B H 0.2538 0.1708 0.1172 0.040 Uiso 1 1 calc R . .
H17C H 0.2684 0.2070 0.0410 0.040 Uiso 1 1 calc R . .
C18 C 0.29649(10) 0.29897(11) 0.1154(3) 0.0301(7) Uani 1 1 d U . .
H18A H 0.2927 0.3184 0.0744 0.036 Uiso 1 1 calc R . .
H18B H 0.3148 0.2905 0.0830 0.036 Uiso 1 1 calc R . .
C19 C 0.31786(13) 0.32174(13) 0.2041(3) 0.0437(10) Uani 1 1 d U . .
H19A H 0.3025 0.3347 0.2306 0.052 Uiso 1 1 calc R . .
H19B H 0.3468 0.3435 0.1906 0.052 Uiso 1 1 calc R . .
H19C H 0.3180 0.3017 0.2484 0.052 Uiso 1 1 calc R . .
C20 C 0.14033(10) 0.21490(11) 0.1116(2) 0.0267(7) Uani 1 1 d U . .
C21 C 0.11326(11) 0.16851(11) 0.1343(3) 0.0352(8) Uani 1 1 d U . .
H21A H 0.1206 0.1520 0.0930 0.042 Uiso 1 1 calc R . .
H21B H 0.0836 0.1599 0.1261 0.042 Uiso 1 1 calc R . .
H21C H 0.1181 0.1636 0.1986 0.042 Uiso 1 1 calc R . .
C22 C 0.12909(11) 0.24155(12) 0.1740(3) 0.0356(8) Uani 1 1 d U . .
H22A H 0.1328 0.2364 0.2389 0.043 Uiso 1 1 calc R . .
H22B H 0.0998 0.2339 0.1633 0.043 Uiso 1 1 calc R . .
H22C H 0.1475 0.2713 0.1597 0.043 Uiso 1 1 calc R . .
C23 C 0.13385(13) 0.22193(14) 0.0101(3) 0.0415(9) Uani 1 1 d U . .
H23A H 0.1520 0.2516 -0.0055 0.050 Uiso 1 1 calc R . .
H23B H 0.1044 0.2139 0.0001 0.050 Uiso 1 1 calc R . .
H23C H 0.1410 0.2047 -0.0292 0.050 Uiso 1 1 calc R . .
C24 C 0.42461(10) 0.53628(11) 0.0973(2) 0.0260(7) Uani 1 1 d U . .
C25 C 0.43589(12) 0.60662(11) 0.0675(3) 0.0353(8) Uani 1 1 d U . .
H25A H 0.4167 0.5935 0.0144 0.042 Uiso 1 1 calc R . .
H25B H 0.4604 0.6330 0.0456 0.042 Uiso 1 1 calc R . .
C26 C 0.41342(14) 0.61686(14) 0.1414(3) 0.0442(10) Uani 1 1 d U . .
H26A H 0.3888 0.5909 0.1625 0.053 Uiso 1 1 calc R . .
H26B H 0.4045 0.6359 0.1160 0.053 Uiso 1 1 calc R . .
H26C H 0.4324 0.6304 0.1937 0.053 Uiso 1 1 calc R . .
C27 C 0.49366(10) 0.59824(11) 0.1355(3) 0.0295(7) Uani 1 1 d U . .
H27A H 0.4949 0.5825 0.1899 0.035 Uiso 1 1 calc R . .
H27B H 0.5023 0.6272 0.1557 0.035 Uiso 1 1 calc R . .
C28 C 0.52398(12) 0.59975(15) 0.0618(3) 0.0463(11) Uani 1 1 d U . .
H28A H 0.5143 0.5713 0.0383 0.056 Uiso 1 1 calc R . .
H28B H 0.5520 0.6110 0.0887 0.056 Uiso 1 1 calc R . .
H28C H 0.5251 0.6179 0.0108 0.056 Uiso 1 1 calc R . .
C29 C 0.41708(11) 0.46600(11) 0.1352(3) 0.0324(8) Uani 1 1 d U . .
C30 C 0.38007(12) 0.45044(12) 0.2003(3) 0.0382(9) Uani 1 1 d U . .
H30A H 0.3894 0.4656 0.2591 0.046 Uiso 1 1 calc R . .
H30B H 0.3683 0.4203 0.2113 0.046 Uiso 1 1 calc R . .
H30C H 0.3585 0.4553 0.1727 0.046 Uiso 1 1 calc R . .
C31 C 0.44948(13) 0.45462(13) 0.1728(3) 0.0436(10) Uani 1 1 d U . .
H31A H 0.4736 0.4656 0.1309 0.052 Uiso 1 1 calc R . .
H31B H 0.4365 0.4240 0.1772 0.052 Uiso 1 1 calc R . .
H31C H 0.4589 0.4671 0.2342 0.052 Uiso 1 1 calc R . .
C32 C 0.40343(14) 0.44647(13) 0.0387(3) 0.0433(10) Uani 1 1 d U . .
H32A H 0.3790 0.4484 0.0185 0.052 Uiso 1 1 calc R . .
H32B H 0.3960 0.4169 0.0409 0.052 Uiso 1 1 calc R . .
H32C H 0.4266 0.4616 -0.0051 0.052 Uiso 1 1 calc R . .
Cl Cl 0.34906(8) 0.63160(8) -0.0553(3) 0.1576(12) Uani 1 1 d . . .
C99 C 0.3333 0.6667 -0.0821(17) 0.146(7) Uani 1 3 d S . .
H99 H 0.3333 0.6667 -0.1512 0.176 Uiso 1 3 calc SR . .

loop_
_atom_site_aniso_label
_atom_site_aniso_U_11
_atom_site_aniso_U_22
_atom_site_aniso_U_33
_atom_site_aniso_U_23
_atom_site_aniso_U_13
_atom_site_aniso_U_12
Au1 0.02823(7) 0.02464(6) 0.02451(7) 0.00511(5) 0.00336(5) 0.01828(5)
Au2 0.01784(6) 0.02682(7) 0.02383(7) -0.00497(5) -0.00272(4) 0.00843(5)
N1 0.0230(13) 0.0230(13) 0.0305(16) 0.0074(11) 0.0036(11) 0.0137(11)
N2 0.0234(13) 0.0275(14) 0.0300(15) 0.0047(12) 0.0016(11) 0.0168(11)
N3 0.0206(13) 0.0280(14) 0.0261(15) -0.0052(12) -0.0042(11) 0.0086(11)
N4 0.0204(13) 0.0288(14) 0.0341(17) -0.0074(12) -0.0061(12) 0.0104(12)
C1 0.0265(16) 0.0224(15) 0.0282(18) 0.0018(13) 0.0013(13) 0.0134(13)
C2 0.0206(14) 0.0206(14) 0.0221(16) -0.0009(12) 0.0007(12) 0.0103(12)
C3 0.0239(15) 0.0250(15) 0.0256(17) -0.0028(13) -0.0009(13) 0.0106(13)
C4 0.0245(15) 0.0182(14) 0.0231(16) -0.0021(12) 0.0021(12) 0.0094(12)
C5 0.0187(13) 0.0221(14) 0.0196(15) 0.0008(11) 0.0004(11) 0.0114(11)
C6 0.0216(14) 0.0203(13) 0.0209(15) 0.0000(12) 0.0006(12) 0.0118(12)
C7 0.0317(17) 0.0232(15) 0.0285(18) 0.0022(13) 0.0000(14) 0.0160(14)
C8 0.0384(18) 0.0353(18) 0.0263(18) 0.0032(14) -0.0002(14) 0.0266(15)
C9 0.0246(15) 0.0396(18) 0.0231(17) -0.0013(14) -0.0026(13) 0.0201(14)
C10 0.0191(14) 0.0261(15) 0.0219(16) 0.0000(12) -0.0002(12) 0.0102(12)
C11 0.054(2) 0.0235(17) 0.062(3) 0.0059(18) -0.009(2) 0.0192(17)
C12 0.060(3) 0.051(2) 0.049(3) -0.001(2) -0.012(2) 0.043(2)
C13 0.0301(19) 0.056(3) 0.047(3) -0.002(2) -0.0103(17) 0.0259(18)
C14 0.0236(16) 0.0309(18) 0.039(2) -0.0067(16) -0.0069(15) 0.0077(14)
C15 0.0276(15) 0.0267(15) 0.0214(16) 0.0046(12) 0.0045(13) 0.0189(13)
C16 0.0256(16) 0.0242(15) 0.0335(19) 0.0083(13) 0.0017(14) 0.0153(13)
C17 0.0325(18) 0.0290(17) 0.045(2) -0.0014(16) -0.0033(16) 0.0203(15)
C18 0.0249(16) 0.0278(16) 0.042(2) 0.0127(15) 0.0104(15) 0.0161(14)
C19 0.034(2) 0.0307(19) 0.059(3) -0.0063(19) -0.0004(19) 0.0113(16)
C20 0.0220(15) 0.0329(17) 0.0284(18) 0.0014(14) 0.0010(13) 0.0162(14)
C21 0.0264(17) 0.0338(18) 0.045(2) -0.0005(16) -0.0026(16) 0.0147(15)
C22 0.0294(18) 0.0384(19) 0.047(2) 0.0036(17) 0.0090(16) 0.0234(16)
C23 0.039(2) 0.052(2) 0.031(2) 0.0020(18) -0.0091(17) 0.0203(19)
C24 0.0220(15) 0.0315(16) 0.0212(16) -0.0049(13) 0.0007(12) 0.0108(13)
C25 0.0329(18) 0.0276(17) 0.036(2) 0.0004(15) -0.0090(16) 0.0084(15)
C26 0.045(2) 0.046(2) 0.052(3) -0.014(2) -0.017(2) 0.031(2)
C27 0.0211(15) 0.0310(17) 0.0260(18) -0.0049(14) -0.0042(13) 0.0053(13)
C28 0.0256(18) 0.057(3) 0.044(3) -0.012(2) 0.0005(17) 0.0107(18)
C29 0.0293(17) 0.0285(17) 0.041(2) -0.0121(15) -0.0131(15) 0.0154(14)
C30 0.0358(19) 0.0301(18) 0.046(2) -0.0001(17) -0.0058(17) 0.0146(16)
C31 0.038(2) 0.040(2) 0.059(3) -0.014(2) -0.018(2) 0.0241(18)
C32 0.048(2) 0.043(2) 0.046(2) -0.0213(19) -0.0173(19) 0.028(2)
Cl 0.0957(16) 0.0969(16) 0.271(4) 0.005(2) -0.036(2) 0.0415(13)
C99 0.088(6) 0.088(6) 0.26(2) 0.000 0.000 0.044(3)

loop_
_geom_bond_atom_site_label_1
_geom_bond_atom_site_label_2
_geom_bond_distance
_geom_bond_site_symmetry_2
_geom_bond_publ_flag
Au1 C1 1.986(3) . ?
Au1 C15 2.046(3) . ?
Au2 C3 1.980(3) . ?
Au2 C24 2.046(3) . ?
N1 C15 1.338(4) . ?
N1 C18 1.469(4) . ?
N1 C16 1.480(4) . ?
N2 C15 1.345(4) . ?
N2 C20 1.485(4) . ?
N3 C24 1.342(4) . ?
N3 C27 1.469(4) . ?
N3 C25 1.477(5) . ?
N4 C24 1.334(5) . ?
N4 C29 1.481(5) . ?
C1 C2 1.214(4) . ?
C2 C5 1.444(4) . ?
C3 C4 1.214(5) . ?
C4 C6 1.438(4) . ?
C5 C10 1.404(4) . ?
C5 C6 1.412(4) . ?
C6 C7 1.401(4) . ?
C7 C8 1.399(5) . ?
C7 C11 1.523(5) . ?
C8 C9 1.411(5) . ?
C8 C12 1.522(5) . ?
C9 C10 1.394(5) . ?
C9 C13 1.512(5) . ?
C10 C14 1.514(5) . ?
C16 C17 1.507(5) . ?
C18 C19 1.519(6) . ?
C20 C21 1.520(5) . ?
C20 C23 1.529(5) . ?
C20 C22 1.534(5) . ?
C25 C26 1.509(6) . ?
C27 C28 1.524(5) . ?
C29 C30 1.513(6) . ?
C29 C32 1.535(5) . ?
C29 C31 1.546(5) . ?
Cl C99 1.701(6) . ?
C99 Cl 1.701(6) 3_565 ?
C99 Cl 1.701(6) 2_665 ?
